data_2005939
loop_
_publ_author_name
'Dobrzynska, D.'
'Turowska-Tyrk, I.'

_publ_contact_author
;
               Turowska-Tyrk, Ilona
               Department of Chemistry
               University of Wroc\/law
               14, F. Joliot-Curie
               50-383 Wroc\/law
               Poland
;
_publ_section_title
;
 9,10-Dihydro-9-oxo-10-acridineacetic Acid
;
_journal_issue 2
_journal_name_full 'Acta Crystallographica Section C'
_journal_page_first 238
_journal_page_last 239
_journal_paper_doi 10.1107/S0108270196012802
_journal_volume 53
_journal_year 1997
_chemical_formula_sum 'C15 H11 N O3'
_chemical_formula_weight 253.25
_chemical_name_systematic
;
9,10-dihydro-9-oxo-10-acridineacetic acid
;
_space_group_IT_number 33
_symmetry_cell_setting orthorhombic
_symmetry_space_group_name_Hall 'P 2c -2n'
_symmetry_space_group_name_H-M 'P n a 21'
_audit_creation_method SHELXL
_cell_angle_alpha 90.
_cell_angle_beta 90.
_cell_angle_gamma 90.
_cell_formula_units_Z 4
_cell_length_a 9.7700(10)
_cell_length_b 16.018(4)
_cell_length_c 7.575(2)
_cell_measurement_reflns_used 25
_cell_measurement_temperature 298(2)
_cell_measurement_theta_max 17.0
_cell_measurement_theta_min 7.5
_cell_volume 1185.5(4)
_computing_cell_refinement 'Kuma KM4 Software'
_computing_data_collection 'Kuma KM4 Software (Kuma Diffraction, 1989)'
_computing_data_reduction 'Kuma KM4 software'
_computing_molecular_graphics 'ORTEPII (Johnson, 1976)'
_computing_publication_material SHELXL93
_computing_structure_refinement 'SHELXL93 (Sheldrick, 1993)'
_computing_structure_solution 'SHELXS86 (Sheldrick, 1990)'
_diffrn_ambient_temperature 298(2)
_diffrn_measurement_device 'Kuma KM4'
_diffrn_measurement_method \w/2\q
_diffrn_radiation_monochromator graphite
_diffrn_radiation_source 'fine-focus sealed tube'
_diffrn_radiation_type MoK\a
_diffrn_radiation_wavelength 0.71073
_diffrn_reflns_av_sigmaI/netI 0.0168
_diffrn_reflns_limit_h_max 0
_diffrn_reflns_limit_h_min -13
_diffrn_reflns_limit_k_max 22
_diffrn_reflns_limit_k_min 0
_diffrn_reflns_limit_l_max 0
_diffrn_reflns_limit_l_min -10
_diffrn_reflns_number 1864
_diffrn_reflns_theta_max 30.0
_diffrn_reflns_theta_min 2.4
_diffrn_standards_decay_% -1.2
_diffrn_standards_interval_count 50
_diffrn_standards_number 3
_exptl_absorpt_coefficient_mu 0.100
_exptl_absorpt_correction_type none
_exptl_crystal_colour 'Pale yellow'
_exptl_crystal_density_diffrn 1.419
_exptl_crystal_description Prism
_exptl_crystal_F_000 528
_exptl_crystal_size_max 0.81
_exptl_crystal_size_mid 0.48
_exptl_crystal_size_min 0.33
_refine_diff_density_max 0.30
_refine_diff_density_min -0.21
_refine_ls_extinction_method none
_refine_ls_goodness_of_fit_all 1.03
_refine_ls_goodness_of_fit_obs 1.05
_refine_ls_matrix_type full
_refine_ls_number_parameters 216
_refine_ls_number_reflns 1864
_refine_ls_number_restraints 1
_refine_ls_restrained_S_all 1.03
_refine_ls_restrained_S_obs 1.05
_refine_ls_R_factor_all 0.055
_refine_ls_R_factor_obs 0.039
_refine_ls_shift/esd_mean 0.004
_refine_ls_structure_factor_coef Fsqd
_refine_ls_weighting_details 'w = 1/[\s^2^(Fo^2^)+(0.08P)^2^+0.0682P] where P=(Fo^2^+2Fc^2^)/3'
_refine_ls_weighting_scheme calc
_refine_ls_wR_factor_all 0.115
_refine_ls_wR_factor_obs 0.103
_reflns_number_observed 1478
_reflns_number_total 1864
_reflns_observed_criterion I>2sigma(I)
_cod_data_source_file jz1150.cif
_cod_data_source_block CMAH
_cod_depositor_comments
;
The following automatic conversions were performed:
'_symmetry_cell_setting' value 'Orthorhombic' changed to 'orthorhombic'
according to '/home/saulius/struct/CIF-dictionaries/cif_core.dic'
dictionary named 'cif_core.dic' version 2.4.1 from 2010-06-29.

Automatic conversion script
Id: cif_fix_enum 1527 2010-12-29 10:47:43Z saulius 

The following automatic conversions were performed:

'_symmetry_cell_setting' value 'Orthorhombic' changed to
'orthorhombic' according to
/home/saulius/struct/CIF-dictionaries/cif_core.dic dictionary named
'cif_core.dic' version 2.4.1 from 2010-06-29.

Automatic conversion script
Id: cif_fix_values 1715 2011-07-08 13:25:40Z adriana 

The following automatic conversions were performed:

'_refine_ls_weighting_scheme' value
'1/[\s^2^(Fo^2^)+(0.08P)^2^+0.0682P] where P=(Fo^2^+2Fc^2^)/3' was
changed to 'calc'. New tag '_refine_ls_weighting_details' was
created. The value of the new tag was set to 'w =
1/[\s^2^(Fo^2^)+(0.08P)^2^+0.0682P] where P=(Fo^2^+2Fc^2^)/3'.

Automatic conversion script
Id: cif_fix_values 3143 2015-03-26 13:38:13Z robertas 
;
_cod_database_code 2005939

loop_
_symmetry_equiv_pos_as_xyz
'x, y, z'
'-x, -y, z+1/2'
'x+1/2, -y+1/2, z'
'-x+1/2, y+1/2, z+1/2'

loop_
_atom_site_aniso_label
_atom_site_aniso_U_11
_atom_site_aniso_U_12
_atom_site_aniso_U_13
_atom_site_aniso_U_22
_atom_site_aniso_U_23
_atom_site_aniso_U_33
O1 0.0479(8) -0.0090(5) 0.0070(8) 0.0382(6) -0.0152(8) 0.0653(10)
O2 0.0356(7) -0.0015(6) 0.0057(8) 0.0566(8) -0.0148(9) 0.0662(11)
C1 0.0353(8) -0.0011(6) -0.0042(7) 0.0327(7) 0.0004(7) 0.0331(8)
C2 0.0302(7) -0.0053(6) -0.0001(8) 0.0337(7) -0.0041(8) 0.0452(10)
C3 0.0448(10) 0.0005(9) -0.0137(10) 0.0524(11) 0.0033(10) 0.0489(12)
C4 0.0551(12) 0.0126(12) -0.0105(12) 0.073(2) 0.0145(13) 0.0531(14)
C5 0.0639(14) 0.0114(11) 0.0052(14) 0.0590(13) 0.0286(13) 0.067(2)
C6 0.0523(11) 0.0015(8) 0.0090(12) 0.0379(8) 0.0113(10) 0.0661(15)
C7 0.0502(11) -0.0003(9) -0.0111(11) 0.0597(12) -0.0206(11) 0.0484(13)
C8 0.077(2) 0.0104(14) -0.0218(13) 0.080(2) -0.0111(13) 0.0437(12)
C9 0.076(2) 0.0076(13) -0.0063(12) 0.0675(15) 0.0117(11) 0.0421(12)
C10 0.0569(11) -0.0026(9) -0.0010(10) 0.0440(9) 0.0037(9) 0.0436(10)
C11 0.0349(8) 0.0010(6) 0.0005(7) 0.0342(7) -0.0057(7) 0.0334(8)
C12 0.0334(8) 0.0000(7) 0.0016(8) 0.0404(8) -0.0133(8) 0.0403(10)
C13 0.0389(8) -0.0038(7) 0.0071(8) 0.0351(8) -0.0133(8) 0.0464(11)
C14 0.0364(8) 0.0020(6) 0.0055(8) 0.0294(7) -0.0015(7) 0.0481(11)
C15 0.0325(8) 0.0034(6) 0.0000(7) 0.0317(7) -0.0019(7) 0.0389(10)
N1 0.0344(7) -0.0036(5) -0.0030(7) 0.0297(6) -0.0022(6) 0.0389(8)
O3 0.0748(11) -0.0255(7) 0.0074(10) 0.0460(7) -0.0178(9) 0.0648(12)

loop_
_atom_site_label
_atom_site_occupancy
_atom_site_fract_x
_atom_site_fract_y
_atom_site_fract_z
_atom_site_U_iso_or_equiv
_atom_site_thermal_displace_type
_atom_site_calc_flag
_atom_site_type_symbol
O1 1 0.4660(2) 0.37890(8) 0.1723(3) 0.0505(4) Uani d O
O2 1 0.26924(14) 0.30890(10) 0.1891(3) 0.0528(4) Uani d O
C1 1 0.3862(2) 0.31403(10) 0.1436(3) 0.0337(3) Uani d C
C2 1 0.4638(2) 0.24591(11) 0.0474(3) 0.0364(4) Uani d C
C3 1 0.4398(2) 0.11617(13) 0.3040(3) 0.0487(5) Uani d C
C4 1 0.4269(3) 0.0536(2) 0.4282(4) 0.0605(6) Uani d C
C5 1 0.3433(3) -0.0148(2) 0.3996(4) 0.0633(7) Uani d C
C6 1 0.2713(2) -0.02025(13) 0.2450(4) 0.0521(6) Uani d C
C7 1 0.1249(2) 0.1050(2) -0.3195(4) 0.0528(6) Uani d C
C8 1 0.1245(3) 0.1709(2) -0.4320(4) 0.0669(7) Uani d C
C9 1 0.2097(3) 0.2393(2) -0.3979(4) 0.0618(7) Uani d C
C10 1 0.2910(3) 0.24076(14) -0.2507(3) 0.0482(5) Uani d C
C11 1 0.2939(2) 0.17282(11) -0.1327(3) 0.0341(4) Uani d C
C12 1 0.2080(2) 0.10380(12) -0.1681(3) 0.0381(4) Uani d C
C13 1 0.2038(2) 0.03377(11) -0.0475(3) 0.0401(4) Uani d C
C14 1 0.2805(2) 0.04187(10) 0.1147(3) 0.0380(4) Uani d C
C15 1 0.3663(2) 0.11166(10) 0.1433(3) 0.0343(4) Uani d C
N1 1 0.37712(15) 0.17331(8) 0.0158(2) 0.0343(3) Uani d N
O3 1 0.1351(2) -0.03039(10) -0.0774(3) 0.0619(5) Uani d O
H1 1 0.4176(33) 0.4183(19) 0.2401(58) 0.074(10) Uiso d H
H2a 1 0.5417(22) 0.2279(13) 0.1171(35) 0.034(5) Uiso d H
H2b 1 0.4982(29) 0.2694(15) -0.0536(43) 0.043(6) Uiso d H
H3 1 0.4984(33) 0.1591(16) 0.3214(47) 0.055(7) Uiso d H
H4 1 0.4783(31) 0.0643(18) 0.5378(59) 0.068(9) Uiso d H
H5 1 0.3342(33) -0.0540(19) 0.4814(69) 0.077(10) Uiso d H
H6 1 0.2206(27) -0.0670(18) 0.2136(51) 0.062(8) Uiso d H
H7 1 0.0579(33) 0.0547(20) -0.3284(82) 0.098(12) Uiso d H
H8 1 0.0540(37) 0.1705(21) -0.5157(80) 0.093(12) Uiso d H
H9 1 0.2100(32) 0.2895(21) -0.4691(67) 0.073(9) Uiso d H
H10 1 0.3418(29) 0.2883(17) -0.2360(47) 0.055(7) Uiso d H

loop_
_atom_type_symbol
_atom_type_description
_atom_type_scat_dispersion_real
_atom_type_scat_dispersion_imag
_atom_type_scat_source
C C 0.0033 0.0016 'International Tables Vol C Tables 4.2.6.8 and 6.1.1.4'
H H 0.0000 0.0000 'International Tables Vol C Tables 4.2.6.8 and 6.1.1.4'
N N 0.0061 0.0033 'International Tables Vol C Tables 4.2.6.8 and 6.1.1.4'
O O 0.0106 0.0060 'International Tables Vol C Tables 4.2.6.8 and 6.1.1.4'

loop_
_geom_angle_atom_site_label_1
_geom_angle_atom_site_label_2
_geom_angle_atom_site_label_3
_geom_angle
_geom_angle_publ_flag
O1 C1 O2 124.9(2) yes
O1 C1 C2 110.6(2) yes
O2 C1 C2 124.5(2) yes
C1 C2 N1 111.26(14) no
C2 N1 C11 118.5(2) no
C2 N1 C15 119.9(2) no
C11 N1 C15 121.08(14) no
N1 C15 C3 121.7(2) no
N1 C15 C14 120.1(2) no
C3 C15 C14 118.2(2) no
C4 C3 C15 120.2(2) no
C3 C4 C5 121.5(3) no
C4 C5 C6 119.1(2) no
C5 C6 C14 121.6(2) no
C6 C14 C15 119.4(2) no
C6 C14 C13 120.0(2) no
C13 C14 C15 120.6(2) no
O3 C13 C14 120.4(2) yes
O3 C13 C12 122.6(2) yes
C12 C13 C14 116.9(2) yes
C7 C12 C13 120.6(2) no
C11 C12 C13 120.2(2) no
C7 C12 C11 119.2(2) no
C8 C7 C12 121.6(2) no
C7 C8 C9 119.4(3) no
C8 C9 C10 120.6(2) no
C9 C10 C11 121.0(2) no
C10 C11 C12 118.2(2) no
N1 C11 C10 121.4(2) no
N1 C11 C12 120.4(2) no
C1 O1 H1 108.8(19) no
N1 C2 H2a 107.9(12) no
C1 C2 H2a 110.2(14) no
N1 C2 H2b 113.8(17) no
C1 C2 H2b 106.8(16) no
H2a C2 H2b 107.(2) no
C4 C3 H3 121.(2) no
C15 C3 H3 119.(2) no
C3 C4 H4 113.7(19) no
C5 C4 H4 124.7(19) no
C6 C5 H5 120.(3) no
C4 C5 H5 121.(3) no
C5 C6 H6 123.(2) no
C14 C6 H6 115.(2) no
C8 C7 H7 124.(3) no
C12 C7 H7 114.(3) no
C7 C8 H8 115.(2) no
C9 C8 H8 125.(2) no
C10 C9 H9 116.(2) no
C8 C9 H9 123.(2) no
C9 C10 H10 115.(2) no
C11 C10 H10 124.(2) no

loop_
_geom_bond_atom_site_label_1
_geom_bond_atom_site_label_2
_geom_bond_site_symmetry_2
_geom_bond_distance
_geom_bond_publ_flag
C1 O1 . 1.317(2) yes
C1 O2 . 1.196(2) yes
C1 C2 . 1.515(3) yes
C2 N1 . 1.458(2) yes
N1 C11 . 1.389(2) yes
N1 C15 . 1.385(2) yes
C15 C3 . 1.415(3) yes
C15 C14 . 1.414(2) yes
C3 C4 . 1.380(4) yes
C4 C5 . 1.384(4) yes
C5 C6 . 1.369(5) yes
C6 C14 . 1.405(3) yes
C14 C13 . 1.445(3) yes
C13 O3 . 1.248(2) yes
C13 C12 . 1.447(3) yes
C12 C7 . 1.405(3) yes
C12 C11 . 1.414(2) yes
C7 C8 . 1.356(4) yes
C8 C9 . 1.400(4) yes
C9 C10 . 1.369(3) yes
C10 C11 . 1.408(3) yes
O1 H1 . 0.94(4) no
C2 H2a . 0.97(2) no
C2 H2b . 0.92(3) no
C3 H3 . 0.91(3) no
C4 H4 . 0.99(4) no
C5 H5 . 0.89(4) no
C6 H6 . 0.93(3) no
C7 H7 . 1.04(3) no
C8 H8 . 0.94(5) no
C9 H9 . 0.97(4) no
C10 H10 . 0.92(3) no

loop_
_cod_related_entry_id
_cod_related_entry_database
_cod_related_entry_code
1 ChemSpider 34903
